data_2016600
loop_
_publ_author_name
'Govor, Evgen V.'
'Lysenko, Andrey B.'
'Domasevitch, Konstantin V.'

_publ_section_title
;
 Zinc(II) and cadmium(II) chloride complexes with
 4,4'-bi-1,2,4-triazole
;
_journal_coeditor_code JZ3126
_journal_issue 5
_journal_name_full 'Acta Crystallographica Section C'
_journal_page_first m201
_journal_page_last m204
_journal_paper_doi 10.1107/S0108270108008779
_journal_volume 64
_journal_year 2008
_chemical_formula_iupac '[Zn3 Cl6 (C4 H4 N6)2 (H2 O)4]'
_chemical_formula_moiety 'C8 H16 Cl6 N12 O4 Zn3'
_chemical_formula_sum 'C8 H16 Cl6 N12 O4 Zn3'
_chemical_formula_weight 753.14
_chemical_name_systematic
;
tetraaqua-2\k^4^O-di-\m~2~-4,4'-bi-1,2,4-triazole-
1:2\k^2^N^1^:N^1'^,2:3\k^2^N^1^:N^1'^-hexachlorido-1\k^3^Cl,3\k^3^Cl-
trizinc(II)
;
_space_group_IT_number 14
_space_group_name_Hall '-P 2ybc'
_symmetry_cell_setting monoclinic
_symmetry_space_group_name_Hall '-P 2ybc'
_symmetry_space_group_name_H-M 'P 1 21/c 1'
_atom_sites_solution_hydrogens difmap
_atom_sites_solution_primary direct
_atom_sites_solution_secondary difmap
_audit_creation_method SHELXL97
_cell_angle_alpha 90.00
_cell_angle_beta 104.903(9)
_cell_angle_gamma 90.00
_cell_formula_units_Z 2
_cell_length_a 6.8300(5)
_cell_length_b 14.6428(14)
_cell_length_c 12.5650(9)
_cell_measurement_reflns_used 8000
_cell_measurement_temperature 213(2)
_cell_measurement_theta_max 27.88
_cell_measurement_theta_min 2.78
_cell_volume 1214.36(18)
_computing_cell_refinement 'IPDS Software (Stoe & Cie, 2000)'
_computing_data_collection 'IPDS Software (Stoe & Cie, 2000)'
_computing_data_reduction 'IPDS Software (Stoe & Cie, 2000)'
_computing_molecular_graphics 'DIAMOND (Brandenburg, 1999)'
_computing_publication_material 'WinGX (Version 1.70.01; Farrugia, 1999)'
_computing_structure_refinement 'SHELXL97 (Sheldrick, 2008)'
_computing_structure_solution 'SHELXS97 (Sheldrick, 2008)'
_diffrn_ambient_temperature 213(2)
_diffrn_measured_fraction_theta_full 0.984
_diffrn_measured_fraction_theta_max 0.984
_diffrn_measurement_device_type 'Stoe IPDS'
_diffrn_measurement_method '\f oscillation scans'
_diffrn_radiation_monochromator graphite
_diffrn_radiation_source 'fine-focus sealed tube'
_diffrn_radiation_type MoK\a
_diffrn_radiation_wavelength 0.71073
_diffrn_reflns_av_R_equivalents 0.0400
_diffrn_reflns_av_sigmaI/netI 0.0407
_diffrn_reflns_limit_h_max 8
_diffrn_reflns_limit_h_min -8
_diffrn_reflns_limit_k_max 19
_diffrn_reflns_limit_k_min -19
_diffrn_reflns_limit_l_max 15
_diffrn_reflns_limit_l_min -15
_diffrn_reflns_number 10447
_diffrn_reflns_theta_full 27.88
_diffrn_reflns_theta_max 27.88
_diffrn_reflns_theta_min 2.78
_diffrn_standards_decay_% 0
_exptl_absorpt_coefficient_mu 3.642
_exptl_absorpt_correction_T_max 0.5360
_exptl_absorpt_correction_T_min 0.4238
_exptl_absorpt_correction_type refdelf
_exptl_absorpt_process_details '(DIFABS; Walker & Stuart, 1983)'
_exptl_crystal_colour colourless
_exptl_crystal_density_diffrn 2.060
_exptl_crystal_density_method 'not measured'
_exptl_crystal_description prism
_exptl_crystal_F_000 744
_exptl_crystal_size_max 0.23
_exptl_crystal_size_mid 0.18
_exptl_crystal_size_min 0.17
_refine_diff_density_max 0.759
_refine_diff_density_min -0.626
_refine_ls_extinction_method none
_refine_ls_goodness_of_fit_ref 0.885
_refine_ls_hydrogen_treatment mixed
_refine_ls_matrix_type full
_refine_ls_number_parameters 167
_refine_ls_number_reflns 2849
_refine_ls_number_restraints 6
_refine_ls_restrained_S_all 0.884
_refine_ls_R_factor_all 0.0327
_refine_ls_R_factor_gt 0.0241
_refine_ls_shift/su_max 0.002
_refine_ls_shift/su_mean 0.000
_refine_ls_structure_factor_coef Fsqd
_refine_ls_weighting_details 'calc w = 1/[\s^2^(Fo^2^)+(0.0334P)^2^] where P=(Fo^2^+2Fc^2^)/3'
_refine_ls_weighting_scheme calc
_refine_ls_wR_factor_gt 0.0548
_refine_ls_wR_factor_ref 0.0558
_reflns_number_gt 2157
_reflns_number_total 2849
_reflns_threshold_expression I>2\s(I)
_cod_data_source_file jz3126.cif
_cod_data_source_block I
_cod_original_cell_volume 1214.36(17)
_cod_original_sg_symbol_H-M 'P 21/c'
_cod_database_code 2016600
_cod_database_fobs_code 2016600

loop_
_symmetry_equiv_pos_as_xyz
'x, y, z'
'-x, y+1/2, -z+1/2'
'-x, -y, -z'
'x, -y-1/2, z-1/2'

loop_
_atom_site_type_symbol
_atom_site_label
_atom_site_fract_x
_atom_site_fract_y
_atom_site_fract_z
_atom_site_U_iso_or_equiv
_atom_site_adp_type
_atom_site_calc_flag
_atom_site_refinement_flags
_atom_site_occupancy
Zn Zn1 0.0000 0.0000 0.0000 0.01572(9) Uani d S 1
Zn Zn2 0.32992(4) 0.623118(16) 0.11676(2) 0.01810(8) Uani d . 1
Cl Cl1 0.17784(11) 0.73159(4) 0.19116(6) 0.03413(16) Uani d . 1
Cl Cl2 0.67080(8) 0.63170(4) 0.17691(5) 0.02477(13) Uani d . 1
Cl Cl3 0.23367(9) 0.61617(4) -0.06960(5) 0.02266(13) Uani d . 1
O O1 -0.1708(3) 0.04515(13) -0.15837(18) 0.0300(4) Uani d D 1
O O2 -0.2235(3) 0.05848(11) 0.06747(16) 0.0192(4) Uani d D 1
N N1 0.1568(3) 0.12394(12) 0.03174(17) 0.0161(4) Uani d . 1
N N2 0.3584(3) 0.13284(12) 0.02816(18) 0.0212(4) Uani d . 1
N N3 0.2590(3) 0.25767(11) 0.09273(17) 0.0152(4) Uani d . 1
N N4 0.2683(3) 0.49051(12) 0.15066(17) 0.0181(4) Uani d . 1
N N5 0.2734(3) 0.45433(13) 0.25361(19) 0.0243(5) Uani d . 1
N N6 0.2638(3) 0.34413(12) 0.13739(16) 0.0152(4) Uani d . 1
C C1 0.1006(3) 0.19870(14) 0.0708(2) 0.0173(5) Uani d . 1
H H1 -0.0281 0.2100 0.0821 0.021 Uiso calc R 1
C C2 0.4159(3) 0.21386(15) 0.0661(2) 0.0212(5) Uani d . 1
H H2 0.5460 0.2385 0.0739 0.025 Uiso calc R 1
C C3 0.2602(3) 0.42346(14) 0.0815(2) 0.0182(5) Uani d . 1
H H3 0.2531 0.4291 0.0061 0.022 Uiso calc R 1
C C4 0.2713(4) 0.36578(15) 0.2431(2) 0.0229(5) Uani d . 1
H H4 0.2745 0.3236 0.3000 0.027 Uiso calc R 1
H H1W -0.172(5) 0.0974(14) -0.177(3) 0.035(9) Uiso d D 1
H H2W -0.213(5) 0.0116(19) -0.208(2) 0.040(10) Uiso d D 1
H H3W -0.234(5) 0.032(2) 0.122(2) 0.047(10) Uiso d D 1
H H4W -0.335(4) 0.065(3) 0.030(3) 0.063(13) Uiso d D 1

loop_
_atom_site_aniso_label
_atom_site_aniso_U_11
_atom_site_aniso_U_22
_atom_site_aniso_U_33
_atom_site_aniso_U_12
_atom_site_aniso_U_13
_atom_site_aniso_U_23
Zn1 0.01852(18) 0.01153(16) 0.0180(2) -0.00277(13) 0.00624(14) -0.00248(14)
Zn2 0.02179(14) 0.01289(12) 0.01948(16) -0.00184(10) 0.00504(10) -0.00071(10)
Cl1 0.0443(4) 0.0229(3) 0.0372(4) 0.0094(3) 0.0142(3) -0.0043(3)
Cl2 0.0216(3) 0.0287(3) 0.0220(3) -0.0029(2) 0.0021(2) -0.0051(2)
Cl3 0.0241(3) 0.0238(3) 0.0183(3) -0.0041(2) 0.0023(2) 0.0008(2)
O1 0.0403(11) 0.0236(10) 0.0213(12) -0.0032(8) -0.0010(8) 0.0026(8)
O2 0.0206(9) 0.0186(8) 0.0204(11) 0.0001(6) 0.0090(7) -0.0007(7)
N1 0.0148(9) 0.0142(9) 0.0194(11) -0.0016(7) 0.0045(7) -0.0008(7)
N2 0.0175(9) 0.0184(9) 0.0301(13) -0.0025(7) 0.0107(8) -0.0038(8)
N3 0.0160(8) 0.0102(8) 0.0193(11) -0.0023(7) 0.0044(7) -0.0024(7)
N4 0.0231(10) 0.0136(8) 0.0201(12) -0.0018(7) 0.0100(8) -0.0012(7)
N5 0.0358(12) 0.0184(10) 0.0206(13) -0.0041(8) 0.0110(9) -0.0024(8)
N6 0.0189(9) 0.0116(8) 0.0161(11) -0.0031(7) 0.0062(7) -0.0029(7)
C1 0.0136(10) 0.0145(10) 0.0227(14) -0.0017(8) 0.0025(9) -0.0017(9)
C2 0.0162(11) 0.0199(11) 0.0302(16) -0.0011(8) 0.0107(10) -0.0049(9)
C3 0.0238(11) 0.0145(10) 0.0173(13) -0.0016(9) 0.0068(9) -0.0001(8)
C4 0.0339(13) 0.0190(11) 0.0170(14) -0.0030(9) 0.0087(10) 0.0007(9)

loop_
_atom_type_symbol
_atom_type_description
_atom_type_scat_dispersion_real
_atom_type_scat_dispersion_imag
_atom_type_scat_source
C C 0.0033 0.0016 'International Tables Vol C Tables 4.2.6.8 and 6.1.1.4'
H H 0.0000 0.0000 'International Tables Vol C Tables 4.2.6.8 and 6.1.1.4'
N N 0.0061 0.0033 'International Tables Vol C Tables 4.2.6.8 and 6.1.1.4'
O O 0.0106 0.0060 'International Tables Vol C Tables 4.2.6.8 and 6.1.1.4'
Cl Cl 0.1484 0.1585 'International Tables Vol C Tables 4.2.6.8 and 6.1.1.4'
Zn Zn 0.2839 1.4301 'International Tables Vol C Tables 4.2.6.8 and 6.1.1.4'

loop_
_geom_angle_atom_site_label_1
_geom_angle_atom_site_label_2
_geom_angle_atom_site_label_3
_geom_angle_site_symmetry_1
_geom_angle_site_symmetry_3
_geom_angle
_geom_angle_publ_flag
N1 Zn1 N1 3 . 180.0 no
N1 Zn1 O2 3 3 87.67(7) no
N1 Zn1 O2 . 3 92.33(7) y
N1 Zn1 O2 3 . 92.33(7) no
N1 Zn1 O2 . . 87.67(7) y
O2 Zn1 O2 3 . 180.0 no
N1 Zn1 O1 3 3 92.25(7) no
N1 Zn1 O1 . 3 87.75(7) y
O2 Zn1 O1 3 3 88.31(8) no
O2 Zn1 O1 . 3 91.69(8) y
N1 Zn1 O1 3 . 87.75(7) no
N1 Zn1 O1 . . 92.25(7) y
O2 Zn1 O1 3 . 91.69(8) no
O2 Zn1 O1 . . 88.31(8) y
O1 Zn1 O1 3 . 180.0 no
N4 Zn2 Cl1 . . 116.35(6) y
N4 Zn2 Cl2 . . 103.40(6) y
Cl1 Zn2 Cl2 . . 111.79(3) y
N4 Zn2 Cl3 . . 98.71(6) y
Cl1 Zn2 Cl3 . . 114.99(3) y
Cl2 Zn2 Cl3 . . 110.39(3) no
Zn1 O1 H1W . . 122(2) no
Zn1 O1 H2W . . 123(3) no
H1W O1 H2W . . 113(4) no
Zn1 O2 H3W . . 112(2) no
Zn1 O2 H4W . . 119(3) no
H3W O2 H4W . . 106(4) no
C1 N1 N2 . . 108.91(17) no
C1 N1 Zn1 . . 128.07(15) no
N2 N1 Zn1 . . 122.40(13) no
C2 N2 N1 . . 106.31(18) no
C1 N3 C2 . . 106.70(18) no
C1 N3 N6 . . 126.88(18) no
C2 N3 N6 . . 126.38(18) no
C3 N4 N5 . . 108.67(18) no
C3 N4 Zn2 . . 123.35(17) no
N5 N4 Zn2 . . 126.56(14) no
C4 N5 N4 . . 106.8(2) no
C4 N6 C3 . . 107.40(18) no
C4 N6 N3 . . 127.16(19) no
C3 N6 N3 . . 125.4(2) no
N1 C1 N3 . . 108.39(19) no
N1 C1 H1 . . 125.8 no
N3 C1 H1 . . 125.8 no
N2 C2 N3 . . 109.69(19) no
N2 C2 H2 . . 125.2 no
N3 C2 H2 . . 125.2 no
N4 C3 N6 . . 108.0(2) no
N4 C3 H3 . . 126.0 no
N6 C3 H3 . . 126.0 no
N5 C4 N6 . . 109.2(2) no
N5 C4 H4 . . 125.4 no
N6 C4 H4 . . 125.4 no

loop_
_geom_bond_atom_site_label_1
_geom_bond_atom_site_label_2
_geom_bond_site_symmetry_2
_geom_bond_distance
_geom_bond_publ_flag
Zn1 N1 3 2.0930(17) ?
Zn1 N1 . 2.0930(17) y
Zn1 O2 3 2.1091(17) no
Zn1 O2 . 2.1091(17) y
Zn1 O1 3 2.136(2) no
Zn1 O1 . 2.136(2) y
Zn2 N4 . 2.0545(18) y
Zn2 Cl1 . 2.2305(7) y
Zn2 Cl2 . 2.2589(7) y
Zn2 Cl3 . 2.2658(7) y
O1 H1W . 0.80(2) no
O1 H2W . 0.79(2) no
O2 H3W . 0.81(2) no
O2 H4W . 0.80(2) no
N1 C1 . 1.298(3) no
N1 N2 . 1.395(3) no
N2 C2 . 1.301(3) no
N3 C1 . 1.356(3) no
N3 C2 . 1.363(3) no
N3 N6 . 1.382(2) no
N4 C3 . 1.303(3) no
N4 N5 . 1.390(3) no
N5 C4 . 1.303(3) no
N6 C4 . 1.354(3) no
N6 C3 . 1.354(3) no
C1 H1 . 0.9400 no
C2 H2 . 0.9400 no
C3 H3 . 0.9400 no
C4 H4 . 0.9400 no

loop_
_geom_hbond_atom_site_label_D
_geom_hbond_atom_site_label_H
_geom_hbond_atom_site_label_A
_geom_hbond_site_symmetry_A
_geom_hbond_distance_DH
_geom_hbond_distance_HA
_geom_hbond_distance_DA
_geom_hbond_angle_DHA
_geom_hbond_publ_flag
O1 H1W Cl1 3_565 0.80(2) 2.51(2) 3.294(2) 167(3) yes
O1 H2W Cl2 4_465 0.79(2) 2.55(2) 3.318(2) 163(3) yes
O2 H3W N5 2_545 0.81(2) 2.00(2) 2.809(3) 174(3) yes
O2 H4W N2 1_455 0.80(2) 2.31(3) 2.976(3) 142(4) yes
C2 H2 Cl3 3_665 0.94 2.62 3.445(2) 147 yes
C3 H3 Cl2 3_665 0.94 2.64 3.493(3) 151 yes

loop_
_geom_torsion_atom_site_label_1
_geom_torsion_atom_site_label_2
_geom_torsion_atom_site_label_3
_geom_torsion_atom_site_label_4
_geom_torsion_site_symmetry_1
_geom_torsion
_geom_torsion_publ_flag
O2 Zn1 N1 C1 3 176.2(2) no
O2 Zn1 N1 C1 . -3.8(2) no
O1 Zn1 N1 C1 3 -95.6(2) no
O1 Zn1 N1 C1 . 84.4(2) no
O2 Zn1 N1 N2 3 -13.82(18) no
O2 Zn1 N1 N2 . 166.18(18) no
O1 Zn1 N1 N2 3 74.39(18) no
O1 Zn1 N1 N2 . -105.61(18) no
C1 N1 N2 C2 . 0.1(3) no
Zn1 N1 N2 C2 . -171.56(17) no
Cl1 Zn2 N4 C3 . 146.99(17) no
Cl2 Zn2 N4 C3 . -90.08(19) no
Cl3 Zn2 N4 C3 . 23.43(19) no
Cl1 Zn2 N4 N5 . -48.14(19) no
Cl2 Zn2 N4 N5 . 74.79(18) no
Cl3 Zn2 N4 N5 . -171.70(17) no
C3 N4 N5 C4 . 1.0(3) no
Zn2 N4 N5 C4 . -165.72(16) no
C1 N3 N6 C4 . 72.9(3) no
C2 N3 N6 C4 . -104.4(3) no
C1 N3 N6 C3 . -106.6(3) no
C2 N3 N6 C3 . 76.1(3) no
N2 N1 C1 N3 . 0.5(3) no
Zn1 N1 C1 N3 . 171.52(15) no
C2 N3 C1 N1 . -0.8(3) no
N6 N3 C1 N1 . -178.6(2) no
N1 N2 C2 N3 . -0.6(3) no
C1 N3 C2 N2 . 0.9(3) no
N6 N3 C2 N2 . 178.7(2) no
N5 N4 C3 N6 . -1.2(3) no
Zn2 N4 C3 N6 . 166.06(14) no
C4 N6 C3 N4 . 0.9(3) no
N3 N6 C3 N4 . -179.52(19) no
N4 N5 C4 N6 . -0.4(3) no
C3 N6 C4 N5 . -0.3(3) no
N3 N6 C4 N5 . -179.9(2) no
